data_2014075
loop_
_publ_author_name
'Zeller, Matthias'
'Hunter, Allen D.'

_publ_section_title
;
 <i>p</i>-Nitrophenyl isocyanide
;
_journal_issue 6
_journal_name_full 'Acta Crystallographica Section C'
_journal_page_first o415
_journal_page_last o417
_journal_paper_doi 10.1107/S0108270104007115
_journal_volume 60
_journal_year 2004
_chemical_formula_iupac 'C7 H4 N2 O2'
_chemical_formula_moiety 'C7 H4 N2 O2'
_chemical_formula_sum 'C7 H4 N2 O2'
_chemical_formula_weight 148.12
_chemical_name_common 1-isocyano-4-nitrobenzene
_chemical_name_systematic 'p-Nitrophenyl isocyanide'
_space_group_IT_number 19
_symmetry_cell_setting orthorhombic
_symmetry_space_group_name_Hall 'P 2ac 2ab'
_symmetry_space_group_name_H-M 'P 21 21 21'
_atom_sites_solution_hydrogens geom
_atom_sites_solution_primary direct
_atom_sites_solution_secondary difmap
_cell_angle_alpha 90.00
_cell_angle_beta 90.00
_cell_angle_gamma 90.00
_cell_formula_units_Z 4
_cell_length_a 5.0127(8)
_cell_length_b 6.0320(9)
_cell_length_c 21.790(3)
_cell_measurement_reflns_used 6022
_cell_measurement_temperature 90(2)
_cell_measurement_theta_max 28.325
_cell_measurement_theta_min 3.3775
_cell_volume 658.86(17)
_computing_cell_refinement 'SAINT-Plus (Bruker 2000)'
_computing_data_collection 'SMART (Bruker, 2000)'
_computing_data_reduction 'SAINT-Plus (Bruker 2000)'
_computing_molecular_graphics SHELXL97
_computing_publication_material 'Please provide missing details'
_computing_structure_refinement 'SHELXL97 (Sheldrick, 1997)'
_computing_structure_solution 'SHELXS97 (Sheldrick, 1997)'
_diffrn_ambient_temperature 90(2)
_diffrn_measured_fraction_theta_full 0.999
_diffrn_measured_fraction_theta_max 0.999
_diffrn_measurement_device_type 'Bruker SMART APEX CCD area-detector'
_diffrn_measurement_method \w
_diffrn_radiation_monochromator graphite
_diffrn_radiation_source 'fine-focus sealed tube'
_diffrn_radiation_type 'Mo K\a'
_diffrn_radiation_wavelength 0.71073
_diffrn_reflns_av_R_equivalents 0.0424
_diffrn_reflns_av_sigmaI/netI 0.0191
_diffrn_reflns_limit_h_max 6
_diffrn_reflns_limit_h_min -6
_diffrn_reflns_limit_k_max 7
_diffrn_reflns_limit_k_min -8
_diffrn_reflns_limit_l_max 29
_diffrn_reflns_limit_l_min -29
_diffrn_reflns_number 6766
_diffrn_reflns_theta_full 28.33
_diffrn_reflns_theta_max 28.33
_diffrn_reflns_theta_min 1.87
_diffrn_standards_decay_% none
_diffrn_standards_interval_count \\infty
_diffrn_standards_interval_time \\infty
_diffrn_standards_number 0
_exptl_absorpt_coefficient_mu 0.114
_exptl_absorpt_correction_type none
_exptl_crystal_colour colourless
_exptl_crystal_density_diffrn 1.493
_exptl_crystal_density_meas ?
_exptl_crystal_density_method 'not measured'
_exptl_crystal_description plate
_exptl_crystal_F_000 304
_exptl_crystal_size_max 0.60
_exptl_crystal_size_mid 0.29
_exptl_crystal_size_min 0.075
_refine_diff_density_max 0.288
_refine_diff_density_min -0.227
_refine_ls_extinction_method none
_refine_ls_goodness_of_fit_ref 1.069
_refine_ls_hydrogen_treatment refall
_refine_ls_matrix_type full
_refine_ls_number_parameters 116
_refine_ls_number_reflns 997
_refine_ls_number_restraints 0
_refine_ls_restrained_S_all 1.069
_refine_ls_R_factor_all 0.0308
_refine_ls_R_factor_gt 0.0301
_refine_ls_shift/su_max 0.000
_refine_ls_shift/su_mean 0.000
_refine_ls_structure_factor_coef Fsqd
_refine_ls_weighting_details 'calc w = 1/[\s^2^(Fo^2^)+(0.0698P)^2^+0.6662P] where P=(Fo^2^+2Fc^2^)/3'
_refine_ls_weighting_scheme calc
_refine_ls_wR_factor_gt 0.0801
_refine_ls_wR_factor_ref 0.0808
_reflns_number_gt 966
_reflns_number_total 997
_reflns_threshold_expression I>2\s(I)
_cod_data_source_file sq1151.cif
_cod_data_source_block I
_cod_depositor_comments
;
The following automatic conversions were performed:

'_exptl_crystal_density_meas' value 'not measured' was changed to '?'
- the value is perceived as not measured.

Automatic conversion script
Id: cif_fix_values 3008 2015-01-20 13:52:24Z robertas 
;
_cod_original_cell_volume 658.86(18)
_cod_database_code 2014075
_cod_database_fobs_code 2014075

loop_
_symmetry_equiv_pos_as_xyz
'x, y, z'
'-x+1/2, -y, z+1/2'
'-x, y+1/2, -z+1/2'
'x+1/2, -y+1/2, -z'

loop_
_atom_site_label
_atom_site_fract_x
_atom_site_fract_y
_atom_site_fract_z
_atom_site_U_iso_or_equiv
_atom_site_adp_type
_atom_site_calc_flag
_atom_site_refinement_flags
_atom_site_occupancy
_atom_site_disorder_assembly
_atom_site_disorder_group
_atom_site_type_symbol
N2 0.9952(3) 0.1846(2) 0.05838(5) 0.0156(3) Uani d . 1 . . N
O2 1.1083(2) 0.08980(18) 0.01585(5) 0.0204(2) Uani d . 1 . . O
N1 0.1867(3) -0.2688(2) 0.18229(5) 0.0179(3) Uani d . 1 . . N
C6 0.7026(3) -0.1394(2) 0.06865(6) 0.0157(3) Uani d . 1 . . C
O1 1.0504(2) 0.37257(17) 0.07555(5) 0.0216(3) Uani d . 1 . . O
C5 0.7827(3) 0.0656(2) 0.09092(6) 0.0148(3) Uani d . 1 . . C
C3 0.4719(3) 0.0496(2) 0.17331(6) 0.0182(3) Uani d . 1 . . C
C7 0.5023(3) -0.2517(2) 0.09935(6) 0.0165(3) Uani d . 1 . . C
C2 0.3901(3) -0.1565(2) 0.15112(6) 0.0157(3) Uani d . 1 . . C
C4 0.6724(3) 0.1617(2) 0.14264(6) 0.0176(3) Uani d . 1 . . C
C1 0.0132(3) -0.3569(3) 0.20720(6) 0.0231(3) Uani d . 1 . . C
H7 0.446(4) -0.390(3) 0.0854(8) 0.022(5) Uiso d . 1 . . H
H6 0.775(4) -0.198(3) 0.0333(8) 0.020(5) Uiso d . 1 . . H
H4 0.732(4) 0.300(3) 0.1570(9) 0.024(5) Uiso d . 1 . . H
H3 0.385(4) 0.106(3) 0.2088(8) 0.026(5) Uiso d . 1 . . H

loop_
_atom_site_aniso_label
_atom_site_aniso_U_11
_atom_site_aniso_U_22
_atom_site_aniso_U_33
_atom_site_aniso_U_12
_atom_site_aniso_U_13
_atom_site_aniso_U_23
N2 0.0144(5) 0.0161(5) 0.0165(5) -0.0013(5) -0.0014(4) 0.0017(4)
O2 0.0189(5) 0.0203(5) 0.0221(5) -0.0003(4) 0.0048(4) -0.0005(4)
N1 0.0190(6) 0.0186(6) 0.0160(5) -0.0020(5) -0.0004(4) -0.0002(4)
C6 0.0169(6) 0.0151(6) 0.0151(6) -0.0013(6) 0.0005(5) -0.0010(5)
O1 0.0232(5) 0.0168(5) 0.0247(5) -0.0068(5) -0.0002(4) -0.0016(4)
C5 0.0138(6) 0.0138(6) 0.0166(6) -0.0011(5) -0.0001(5) 0.0027(5)
C3 0.0205(6) 0.0170(6) 0.0170(6) -0.0003(6) 0.0026(6) -0.0023(5)
C7 0.0177(7) 0.0143(6) 0.0176(6) -0.0024(6) -0.0018(5) 0.0000(5)
C2 0.0146(6) 0.0161(6) 0.0163(5) -0.0017(6) -0.0005(5) 0.0025(5)
C4 0.0203(7) 0.0142(6) 0.0183(6) -0.0016(6) -0.0003(5) -0.0021(5)
C1 0.0245(7) 0.0243(7) 0.0204(6) -0.0043(7) 0.0019(6) 0.0007(6)

loop_
_atom_type_symbol
_atom_type_description
_atom_type_scat_dispersion_real
_atom_type_scat_dispersion_imag
_atom_type_scat_source
C C 0.0033 0.0016 'International Tables Vol C Tables 4.2.6.8 and 6.1.1.4'
H H 0.0000 0.0000 'International Tables Vol C Tables 4.2.6.8 and 6.1.1.4'
N N 0.0061 0.0033 'International Tables Vol C Tables 4.2.6.8 and 6.1.1.4'
O O 0.0106 0.0060 'International Tables Vol C Tables 4.2.6.8 and 6.1.1.4'

loop_
_geom_angle_atom_site_label_1
_geom_angle_atom_site_label_2
_geom_angle_atom_site_label_3
_geom_angle
_geom_angle_publ_flag
O1 N2 O2 123.85(13) yes
O1 N2 C5 117.95(12) yes
O2 N2 C5 118.19(11) yes
C1 N1 C2 177.85(16) yes
C7 C6 C5 118.49(12) no
C7 C6 H6 120.2(12) no
C5 C6 H6 121.2(12) no
C4 C5 C6 122.88(13) no
C4 C5 N2 118.64(12) yes
C6 C5 N2 118.48(12) yes
C4 C3 C2 118.78(13) no
C4 C3 H3 123.3(12) no
C2 C3 H3 117.9(12) no
C6 C7 C2 119.06(13) no
C6 C7 H7 120.0(12) no
C2 C7 H7 120.9(12) no
C7 C2 C3 122.14(13) no
C7 C2 N1 119.38(12) yes
C3 C2 N1 118.48(12) yes
C5 C4 C3 118.64(13) no
C5 C4 H4 121.1(12) no
C3 C4 H4 120.3(12) no

loop_
_geom_bond_atom_site_label_1
_geom_bond_atom_site_label_2
_geom_bond_site_symmetry_2
_geom_bond_distance
_geom_bond_publ_flag
N2 O1 . 1.2259(16) yes
N2 O2 . 1.2275(16) yes
N2 C5 . 1.4671(18) yes
N1 C1 . 1.155(2) yes
N1 C2 . 1.3999(18) yes
C6 C7 . 1.384(2) no
C6 C5 . 1.3876(18) no
C6 H6 . 0.922(18) no
C5 C4 . 1.3828(19) no
C3 C4 . 1.383(2) no
C3 C2 . 1.396(2) no
C3 H3 . 0.950(19) no
C7 C2 . 1.3849(19) no
C7 H7 . 0.93(2) no
C4 H4 . 0.94(2) no

loop_
_geom_torsion_atom_site_label_1
_geom_torsion_atom_site_label_2
_geom_torsion_atom_site_label_3
_geom_torsion_atom_site_label_4
_geom_torsion
_geom_torsion_publ_flag
C7 C6 C5 C4 0.5(2) no
C7 C6 C5 N2 179.95(13) no
O1 N2 C5 C4 -5.97(18) yes
O2 N2 C5 C4 173.62(12) yes
O1 N2 C5 C6 174.52(12) yes
O2 N2 C5 C6 -5.90(18) yes
C5 C6 C7 C2 -0.3(2) no
C6 C7 C2 C3 0.2(2) no
C6 C7 C2 N1 179.76(12) no
C4 C3 C2 C7 -0.3(2) no
C4 C3 C2 N1 -179.85(13) no
C6 C5 C4 C3 -0.5(2) no
N2 C5 C4 C3 179.97(12) no
C2 C3 C4 C5 0.4(2) no

loop_
_cod_related_entry_id
_cod_related_entry_database
_cod_related_entry_code
1 ChemSpider 67369
